data_4069587
loop_
_publ_author_name
'Vicente, Jos\'e'
'Saura-Llamas, Isabel'
'Turp\'in, Juana'
'Bautista, Delia'
'de Arellano, Carmen Ram\'irez'
'Jones, Peter G.'

_publ_section_title
;
 Insertion of One, Two, and Three Molecules of Alkyne into the Pd&#x2212;C
 Bond of Ortho-palladated Primary and Secondary Arylalkylamines
;
_journal_issue 14
_journal_name_full Organometallics
_journal_page_first 4175
_journal_paper_doi 10.1021/om9002895
_journal_volume 28
_journal_year 2009
_chemical_formula_sum 'C32 H32 Br N O12 Pd'
_chemical_formula_weight 808.90
_chemical_name_systematic
;
 ?
;
_space_group_IT_number 14
_symmetry_cell_setting monoclinic
_symmetry_space_group_name_Hall '-P 2ybc'
_symmetry_space_group_name_H-M 'P 1 21/c 1'
_atom_sites_solution_hydrogens geom
_atom_sites_solution_primary direct
_atom_sites_solution_secondary difmap
_audit_creation_method SHELXL-97
_cell_angle_alpha 90.00
_cell_angle_beta 92.769(10)
_cell_angle_gamma 90.00
_cell_formula_units_Z 4
_cell_length_a 10.7468(10)
_cell_length_b 14.673(2)
_cell_length_c 20.083(3)
_cell_measurement_reflns_used 6895
_cell_measurement_temperature 173(2)
_cell_measurement_theta_max 28
_cell_measurement_theta_min 1.5
_cell_volume 3163.1(7)
_computing_cell_refinement 'Siemens SMART'
_computing_data_collection 'Siemens SMART'
_computing_data_reduction 'Siemens SAINT'
_computing_molecular_graphics 'Siemens XP'
_computing_publication_material SHELXL-97
_computing_structure_refinement 'SHELXL-97 (Sheldrick, 1997)'
_computing_structure_solution 'SHELXS-97 (Sheldrick, 1990)'
_diffrn_ambient_temperature 173(2)
_diffrn_measured_fraction_theta_full 0.997
_diffrn_measured_fraction_theta_max 0.989
_diffrn_measurement_device_type 'Siemens SMART'
_diffrn_measurement_method \w-scans
_diffrn_radiation_monochromator graphite
_diffrn_radiation_source 'fine-focus sealed tube'
_diffrn_radiation_type MoK\a
_diffrn_radiation_wavelength 0.71073
_diffrn_reflns_av_R_equivalents 0.0653
_diffrn_reflns_av_sigmaI/netI 0.0930
_diffrn_reflns_limit_h_max 14
_diffrn_reflns_limit_h_min -14
_diffrn_reflns_limit_k_max 19
_diffrn_reflns_limit_k_min -14
_diffrn_reflns_limit_l_max 26
_diffrn_reflns_limit_l_min -23
_diffrn_reflns_number 20956
_diffrn_reflns_theta_full 28.00
_diffrn_reflns_theta_max 28.32
_diffrn_reflns_theta_min 1.72
_exptl_absorpt_coefficient_mu 1.917
_exptl_absorpt_correction_T_max 0.9999
_exptl_absorpt_correction_T_min 0.8331
_exptl_absorpt_correction_type 'multiple scans (SADABS)'
_exptl_crystal_colour yellow
_exptl_crystal_density_diffrn 1.699
_exptl_crystal_density_method 'not measured'
_exptl_crystal_description tablet
_exptl_crystal_F_000 1632
_exptl_crystal_size_max 0.36
_exptl_crystal_size_mid 0.12
_exptl_crystal_size_min 0.05
_refine_diff_density_max 0.635
_refine_diff_density_min -0.743
_refine_diff_density_rms 0.127
_refine_ls_extinction_method none
_refine_ls_goodness_of_fit_ref 1.036
_refine_ls_hydrogen_treatment 'ridig methyls, others riding'
_refine_ls_matrix_type full
_refine_ls_number_parameters 434
_refine_ls_number_reflns 7810
_refine_ls_number_restraints 8
_refine_ls_restrained_S_all 1.035
_refine_ls_R_factor_all 0.1004
_refine_ls_R_factor_gt 0.0503
_refine_ls_shift/su_max 0.001
_refine_ls_shift/su_mean 0.000
_refine_ls_structure_factor_coef Fsqd
_refine_ls_weighting_details 'calc w=1/[\s^2^(Fo^2^)+(0.0266P)^2^+2.1448P] where P=(Fo^2^+2Fc^2^)/3'
_refine_ls_weighting_scheme calc
_refine_ls_wR_factor_gt 0.0798
_refine_ls_wR_factor_ref 0.0949
_reflns_number_gt 5205
_reflns_number_total 7810
_reflns_threshold_expression >2sigma(I)
_cod_data_source_file om9002895_si_002.cif
_cod_data_source_block paladin
_cod_original_sg_symbol_H-M 'P 21/c'
_cod_database_code 4069587

loop_
_symmetry_equiv_pos_as_xyz
'x, y, z'
'-x, y+1/2, -z+1/2'
'-x, -y, -z'
'x, -y-1/2, z-1/2'

loop_
_atom_site_label
_atom_site_type_symbol
_atom_site_fract_x
_atom_site_fract_y
_atom_site_fract_z
_atom_site_U_iso_or_equiv
_atom_site_adp_type
_atom_site_occupancy
_atom_site_symmetry_multiplicity
_atom_site_calc_flag
_atom_site_refinement_flags
Pd Pd 0.63978(3) 0.72269(2) 0.127665(16) 0.01711(8) Uani 1 1 d .
Br Br 0.50924(4) 0.61506(3) 0.05949(2) 0.03197(13) Uani 1 1 d .
N N 0.6722(3) 0.7987(2) 0.04594(17) 0.0183(8) Uani 1 1 d .
H0 H 0.646(4) 0.760(3) 0.013(2) 0.023(12) Uiso 1 1 d .
O1 O 0.5869(3) 0.92756(19) 0.20089(15) 0.0253(7) Uani 1 1 d .
O2 O 0.5886(2) 0.80996(19) 0.27306(14) 0.0220(7) Uani 1 1 d .
O3 O 0.7656(2) 0.60525(18) 0.29962(15) 0.0241(7) Uani 1 1 d .
O4 O 0.6420(2) 0.63946(18) 0.21110(14) 0.0210(6) Uani 1 1 d .
O5 O 0.8739(3) 0.5957(2) 0.13868(19) 0.0433(10) Uani 1 1 d .
O6 O 1.0529(3) 0.6701(2) 0.12337(15) 0.0302(7) Uani 1 1 d .
O7 O 1.0119(3) 0.8446(3) 0.42037(16) 0.0431(9) Uani 1 1 d .
O8 O 1.1711(3) 0.8550(2) 0.35292(15) 0.0298(7) Uani 1 1 d .
O9 O 0.7345(3) 0.7541(2) 0.39945(15) 0.0292(7) Uani 1 1 d .
O10 O 0.7666(3) 0.89928(19) 0.36855(15) 0.0272(7) Uani 1 1 d .
O11 O 1.2232(3) 0.80406(19) 0.20860(16) 0.0272(7) Uani 1 1 d .
O12 O 1.2137(2) 0.66148(19) 0.24920(15) 0.0259(7) Uani 1 1 d .
C1 C 0.8268(3) 0.8782(3) 0.1612(2) 0.0170(9) Uani 1 1 d .
C2 C 0.8623(3) 0.8747(3) 0.0948(2) 0.0184(9) Uani 1 1 d .
C3 C 0.9505(4) 0.9377(3) 0.0738(2) 0.0223(9) Uani 1 1 d .
H3 H 0.9756 0.9354 0.0291 0.027 Uiso 1 1 calc R
C4 C 1.0018(4) 1.0031(3) 0.1165(2) 0.0244(10) Uani 1 1 d .
H4 H 1.0630 1.0441 0.1016 0.029 Uiso 1 1 calc R
C5 C 0.9635(4) 1.0081(3) 0.1804(2) 0.0253(10) Uani 1 1 d .
H5 H 0.9968 1.0537 0.2098 0.030 Uiso 1 1 calc R
C6 C 0.8756(3) 0.9466(3) 0.2026(2) 0.0187(9) Uani 1 1 d .
H6 H 0.8485 0.9516 0.2467 0.022 Uiso 1 1 calc R
C7 C 0.8099(4) 0.8093(3) 0.0433(2) 0.0219(9) Uani 1 1 d .
H7A H 0.8301 0.8313 -0.0015 0.026 Uiso 1 1 calc R
H7B H 0.8500 0.7491 0.0503 0.026 Uiso 1 1 calc R
C8 C 0.6054(4) 0.8875(3) 0.0359(2) 0.0235(9) Uani 1 1 d .
H8A H 0.6462 0.9233 0.0013 0.028 Uiso 1 1 calc R
H8B H 0.6111 0.9228 0.0779 0.028 Uiso 1 1 calc R
C9 C 0.7404(3) 0.8094(3) 0.19127(19) 0.0142(8) Uani 1 1 d .
C10 C 0.8129(3) 0.7413(2) 0.2413(2) 0.0155(8) Uani 1 1 d .
C11 C 0.8587(3) 0.7836(3) 0.30700(19) 0.0157(8) Uani 1 1 d .
C12 C 0.9834(3) 0.7911(3) 0.3096(2) 0.0165(8) Uani 1 1 d .
C13 C 1.0324(3) 0.7486(2) 0.2502(2) 0.0161(8) Uani 1 1 d .
C14 C 0.9373(3) 0.7145(3) 0.2125(2) 0.0169(8) Uani 1 1 d .
C21 C 0.4700(4) 0.8729(3) 0.0148(2) 0.0226(9) Uani 1 1 d D
C22 C 0.4314(4) 0.8736(3) -0.0524(2) 0.0340(11) Uani 1 1 d D
H22 H 0.4908 0.8828 -0.0853 0.041 Uiso 1 1 calc R
C23 C 0.3067(5) 0.8610(3) -0.0715(3) 0.0429(13) Uani 1 1 d D
H23 H 0.2799 0.8638 -0.1173 0.051 Uiso 1 1 calc R
C24 C 0.2217(4) 0.8445(3) -0.0234(2) 0.0359(12) Uani 1 1 d D
H24 H 0.1365 0.8348 -0.0363 0.043 Uiso 1 1 calc R
C25 C 0.2589(4) 0.8419(3) 0.0423(3) 0.0378(12) Uani 1 1 d D
H25 H 0.1996 0.8299 0.0748 0.045 Uiso 1 1 calc R
C26 C 0.3829(4) 0.8566(3) 0.0622(2) 0.0300(11) Uani 1 1 d D
H26 H 0.4080 0.8555 0.1081 0.036 Uiso 1 1 calc R
C84 C 0.9484(4) 0.6549(3) 0.1541(2) 0.0223(9) Uani 1 1 d .
C85 C 0.6324(3) 0.8562(3) 0.2210(2) 0.0181(9) Uani 1 1 d .
C86 C 0.7310(3) 0.6568(3) 0.2493(2) 0.0169(9) Uani 1 1 d .
C87 C 1.0549(4) 0.8331(3) 0.3675(2) 0.0236(10) Uani 1 1 d .
C88 C 1.1678(4) 0.7435(3) 0.2332(2) 0.0192(9) Uani 1 1 d .
C89 C 0.7782(4) 0.8100(3) 0.3636(2) 0.0228(10) Uani 1 1 d .
C94 C 1.0823(5) 0.6052(3) 0.0720(3) 0.0431(14) Uani 1 1 d .
H94A H 1.0801 0.5433 0.0903 0.052 Uiso 1 1 calc R
H94B H 1.1658 0.6179 0.0567 0.052 Uiso 1 1 calc R
H94C H 1.0211 0.6105 0.0345 0.052 Uiso 1 1 calc R
C95 C 0.4866(4) 0.8524(3) 0.3058(2) 0.0312(11) Uani 1 1 d .
H95A H 0.5074 0.9161 0.3158 0.037 Uiso 1 1 calc R
H95B H 0.4719 0.8199 0.3473 0.037 Uiso 1 1 calc R
H95C H 0.4112 0.8499 0.2763 0.037 Uiso 1 1 calc R
C96 C 0.6961(4) 0.5205(3) 0.3071(3) 0.0415(14) Uani 1 1 d .
H96A H 0.6066 0.5331 0.3023 0.050 Uiso 1 1 calc R
H96B H 0.7161 0.4945 0.3513 0.050 Uiso 1 1 calc R
H96C H 0.7191 0.4770 0.2728 0.050 Uiso 1 1 calc R
C97 C 1.2451(4) 0.9008(3) 0.4059(2) 0.0346(12) Uani 1 1 d .
H97A H 1.1950 0.9487 0.4255 0.042 Uiso 1 1 calc R
H97B H 1.3191 0.9280 0.3872 0.042 Uiso 1 1 calc R
H97C H 1.2708 0.8565 0.4403 0.042 Uiso 1 1 calc R
C98 C 1.3393(4) 0.6425(3) 0.2291(3) 0.0391(13) Uani 1 1 d .
H98A H 1.3429 0.6507 0.1808 0.047 Uiso 1 1 calc R
H98B H 1.3617 0.5796 0.2408 0.047 Uiso 1 1 calc R
H98C H 1.3979 0.6845 0.2520 0.047 Uiso 1 1 calc R
C99 C 0.7044(5) 0.9279(4) 0.4280(3) 0.0436(14) Uani 1 1 d .
H99A H 0.6257 0.8947 0.4307 0.052 Uiso 1 1 calc R
H99B H 0.6877 0.9935 0.4256 0.052 Uiso 1 1 calc R
H99C H 0.7581 0.9147 0.4677 0.052 Uiso 1 1 calc R

loop_
_atom_site_aniso_label
_atom_site_aniso_U_11
_atom_site_aniso_U_22
_atom_site_aniso_U_33
_atom_site_aniso_U_23
_atom_site_aniso_U_13
_atom_site_aniso_U_12
Pd 0.01545(15) 0.01850(16) 0.01722(16) 0.00005(14) -0.00079(11) -0.00289(14)
Br 0.0315(3) 0.0363(3) 0.0282(3) -0.0073(2) 0.0018(2) -0.0164(2)
N 0.0194(18) 0.021(2) 0.0141(19) -0.0002(14) -0.0012(15) -0.0046(14)
O1 0.0230(16) 0.0249(17) 0.0279(18) 0.0000(13) -0.0004(14) 0.0077(13)
O2 0.0141(14) 0.0308(17) 0.0215(17) 0.0046(13) 0.0051(12) 0.0040(12)
O3 0.0232(16) 0.0208(16) 0.0276(18) 0.0105(13) -0.0046(13) -0.0035(12)
O4 0.0193(15) 0.0210(16) 0.0224(17) 0.0031(12) -0.0024(13) -0.0065(12)
O5 0.0311(19) 0.041(2) 0.059(3) -0.0295(18) 0.0066(18) -0.0059(16)
O6 0.0307(17) 0.0360(19) 0.0249(19) -0.0061(14) 0.0123(15) 0.0025(14)
O7 0.0261(17) 0.081(3) 0.022(2) -0.0192(18) 0.0007(15) -0.0069(18)
O8 0.0207(16) 0.044(2) 0.0245(19) -0.0099(14) -0.0023(14) -0.0082(14)
O9 0.0299(17) 0.0370(19) 0.0215(18) 0.0089(14) 0.0092(14) 0.0015(14)
O10 0.0255(16) 0.0251(17) 0.0318(19) -0.0074(14) 0.0089(14) 0.0026(13)
O11 0.0218(16) 0.0245(17) 0.036(2) 0.0045(13) 0.0072(14) -0.0039(13)
O12 0.0163(14) 0.0239(16) 0.038(2) 0.0082(14) 0.0073(14) 0.0067(12)
C1 0.0133(19) 0.017(2) 0.021(2) 0.0044(17) 0.0009(17) 0.0020(16)
C2 0.0138(19) 0.021(2) 0.021(2) 0.0018(17) 0.0038(17) 0.0010(16)
C3 0.022(2) 0.026(2) 0.018(2) 0.0058(18) 0.0009(18) -0.0010(18)
C4 0.021(2) 0.026(2) 0.025(3) 0.0061(19) -0.0024(19) -0.0064(18)
C5 0.025(2) 0.018(2) 0.032(3) -0.0021(19) -0.007(2) -0.0034(18)
C6 0.018(2) 0.020(2) 0.018(2) 0.0022(17) 0.0006(17) -0.0009(17)
C7 0.021(2) 0.028(2) 0.017(2) -0.0026(18) 0.0072(18) -0.0016(18)
C8 0.025(2) 0.021(2) 0.024(2) 0.0049(18) -0.0070(19) -0.0002(18)
C9 0.0120(19) 0.016(2) 0.014(2) 0.0013(15) -0.0030(16) -0.0003(15)
C10 0.0131(18) 0.017(2) 0.017(2) 0.0013(15) -0.0006(16) 0.0001(15)
C11 0.0192(19) 0.014(2) 0.014(2) 0.0047(16) 0.0020(16) 0.0016(16)
C12 0.0172(19) 0.018(2) 0.014(2) 0.0024(16) -0.0016(16) 0.0025(16)
C13 0.0146(19) 0.017(2) 0.017(2) 0.0049(15) 0.0020(16) 0.0002(15)
C14 0.0157(19) 0.018(2) 0.018(2) 0.0015(17) 0.0031(16) -0.0016(16)
C21 0.025(2) 0.020(2) 0.021(2) 0.0034(17) -0.0088(19) 0.0014(18)
C22 0.028(2) 0.041(3) 0.033(3) 0.005(2) -0.005(2) 0.001(2)
C23 0.043(3) 0.055(4) 0.029(3) -0.010(2) -0.014(2) 0.002(3)
C24 0.022(2) 0.041(3) 0.044(3) -0.009(2) -0.009(2) 0.005(2)
C25 0.023(2) 0.040(3) 0.050(4) -0.001(2) 0.002(2) 0.006(2)
C26 0.034(3) 0.032(3) 0.023(3) 0.003(2) -0.005(2) 0.009(2)
C84 0.020(2) 0.025(2) 0.022(2) -0.0017(18) 0.0002(18) 0.0046(18)
C85 0.0113(19) 0.022(2) 0.020(2) -0.0009(17) -0.0036(17) -0.0031(16)
C86 0.0134(19) 0.019(2) 0.019(2) 0.0009(17) 0.0054(17) -0.0004(16)
C87 0.019(2) 0.031(3) 0.021(3) -0.0029(19) -0.0026(18) 0.0031(18)
C88 0.0140(19) 0.024(2) 0.020(2) -0.0018(17) 0.0007(17) -0.0001(17)
C89 0.013(2) 0.034(3) 0.021(2) -0.002(2) -0.0028(17) 0.0051(18)
C94 0.049(3) 0.048(3) 0.033(3) -0.015(2) 0.010(3) 0.015(3)
C95 0.022(2) 0.045(3) 0.027(3) 0.000(2) 0.009(2) 0.007(2)
C96 0.041(3) 0.032(3) 0.051(4) 0.021(2) -0.011(3) -0.017(2)
C97 0.027(2) 0.046(3) 0.030(3) -0.014(2) -0.004(2) -0.008(2)
C98 0.017(2) 0.035(3) 0.066(4) 0.004(3) 0.016(2) 0.011(2)
C99 0.043(3) 0.050(3) 0.040(3) -0.020(3) 0.019(3) 0.002(3)

loop_
_atom_type_symbol
_atom_type_description
_atom_type_scat_dispersion_real
_atom_type_scat_dispersion_imag
_atom_type_scat_source
C C 0.0033 0.0016 'International Tables Vol C Tables 4.2.6.8 and 6.1.1.4'
H H 0.0000 0.0000 'International Tables Vol C Tables 4.2.6.8 and 6.1.1.4'
N N 0.0061 0.0033 'International Tables Vol C Tables 4.2.6.8 and 6.1.1.4'
O O 0.0106 0.0060 'International Tables Vol C Tables 4.2.6.8 and 6.1.1.4'
Br Br -0.2901 2.4595 'International Tables Vol C Tables 4.2.6.8 and 6.1.1.4'
Pd Pd -0.9988 1.0072 'International Tables Vol C Tables 4.2.6.8 and 6.1.1.4'

loop_
_geom_angle_atom_site_label_1
_geom_angle_atom_site_label_2
_geom_angle_atom_site_label_3
_geom_angle
N Pd C9 93.22(14)
N Pd O4 169.23(12)
C9 Pd O4 82.99(13)
N Pd Br 91.04(10)
C9 Pd Br 175.26(10)
O4 Pd Br 93.17(8)
C7 N C8 112.0(3)
C7 N Pd 107.2(3)
C8 N Pd 119.2(3)
C85 O2 C95 115.9(3)
C86 O3 C96 116.5(3)
C86 O4 Pd 111.3(2)
C84 O6 C94 116.1(4)
C87 O8 C97 115.7(3)
C89 O10 C99 113.3(3)
C88 O12 C98 116.3(3)
C6 C1 C2 118.7(3)
C6 C1 C9 117.6(4)
C2 C1 C9 123.6(4)
C3 C2 C1 118.7(4)
C3 C2 C7 116.8(4)
C1 C2 C7 124.5(3)
C4 C3 C2 121.7(4)
C5 C4 C3 119.3(4)
C4 C5 C6 120.2(4)
C1 C6 C5 121.3(4)
N C7 C2 112.5(3)
N C8 C21 111.3(3)
C85 C9 C1 110.8(3)
C85 C9 C10 113.6(3)
C1 C9 C10 112.3(3)
C85 C9 Pd 97.8(2)
C1 C9 Pd 118.4(3)
C10 C9 Pd 103.2(2)
C11 C10 C86 113.7(3)
C11 C10 C14 100.4(3)
C86 C10 C14 110.4(3)
C11 C10 C9 114.8(3)
C86 C10 C9 108.0(3)
C14 C10 C9 109.4(3)
C12 C11 C89 123.7(4)
C12 C11 C10 110.4(3)
C89 C11 C10 125.8(3)
C11 C12 C13 109.3(4)
C11 C12 C87 122.6(4)
C13 C12 C87 128.0(3)
C14 C13 C12 108.9(3)
C14 C13 C88 124.8(4)
C12 C13 C88 126.3(4)
C13 C14 C84 125.7(3)
C13 C14 C10 110.3(3)
C84 C14 C10 123.9(3)
C26 C21 C22 119.1(4)
C26 C21 C8 120.3(4)
C22 C21 C8 120.5(4)
C23 C22 C21 120.3(4)
C24 C23 C22 119.4(5)
C25 C24 C23 120.7(5)
C24 C25 C26 120.4(5)
C21 C26 C25 120.0(4)
O5 C84 O6 124.5(4)
O5 C84 C14 123.5(4)
O6 C84 C14 111.9(4)
O1 C85 O2 122.7(4)
O1 C85 C9 124.7(4)
O2 C85 C9 112.6(3)
O4 C86 O3 123.5(4)
O4 C86 C10 122.5(4)
O3 C86 C10 114.0(3)
O7 C87 O8 124.7(4)
O7 C87 C12 122.9(4)
O8 C87 C12 112.3(4)
O11 C88 O12 125.9(3)
O11 C88 C13 124.3(4)
O12 C88 C13 109.8(3)
O9 C89 O10 126.3(4)
O9 C89 C11 122.0(4)
O10 C89 C11 111.7(3)

loop_
_geom_bond_atom_site_label_1
_geom_bond_atom_site_label_2
_geom_bond_distance
Pd N 2.029(3)
Pd C9 2.071(4)
Pd O4 2.073(3)
Pd Br 2.4801(6)
N C7 1.492(5)
N C8 1.496(5)
O1 C85 1.216(5)
O2 C85 1.350(5)
O2 C95 1.446(4)
O3 C86 1.302(5)
O3 C96 1.462(5)
O4 C86 1.223(5)
O5 C84 1.211(5)
O6 C84 1.325(5)
O6 C94 1.450(5)
O7 C87 1.191(5)
O8 C87 1.334(5)
O8 C97 1.461(5)
O9 C89 1.202(5)
O10 C89 1.320(5)
O10 C99 1.458(5)
O11 C88 1.190(4)
O12 C88 1.334(5)
O12 C98 1.455(4)
C1 C6 1.389(6)
C1 C2 1.406(5)
C1 C9 1.516(5)
C2 C3 1.403(5)
C2 C7 1.501(6)
C3 C4 1.384(6)
C4 C5 1.369(6)
C5 C6 1.395(5)
C8 C21 1.511(6)
C9 C85 1.497(5)
C9 C10 1.593(5)
C10 C11 1.519(5)
C10 C86 1.534(5)
C10 C14 1.534(5)
C11 C12 1.343(5)
C11 C89 1.512(5)
C12 C13 1.468(5)
C12 C87 1.495(6)
C13 C14 1.339(5)
C13 C88 1.511(5)
C14 C84 1.473(6)
C21 C26 1.387(6)
C21 C22 1.392(6)
C22 C23 1.389(6)
C23 C24 1.383(6)
C24 C25 1.360(6)
C25 C26 1.389(6)
